data_7051539
loop_
_publ_author_name
'Stefanowicz, Piotr'
'Jaremko, \/Lukasz'
'Jaremko, Mariusz'
'Lis, Tadeusz'

_publ_section_title
;
 Crystal-state studies on p-toluenesulfonates of N-oxyimides---a
 possible structural basis of serine proteases inhibition
;
_journal_issue 2
_journal_name_full 'New Journal of Chemistry'
_journal_page_first 258
_journal_paper_doi 10.1039/b513741a
_journal_volume 30
_journal_year 2006
_chemical_formula_moiety 'C15 H11 N O5 S'
_chemical_formula_sum 'C15 H11 N O5 S'
_chemical_formula_weight 317.31
_chemical_melting_point 429.0(10)
_chemical_name_systematic
;
?
;
_space_group_IT_number 14
_symmetry_cell_setting monoclinic
_symmetry_Int_Tables_number 14
_symmetry_space_group_name_Hall '-P 2yn'
_symmetry_space_group_name_H-M 'P 1 21/n 1'
_atom_sites_solution_hydrogens geom
_atom_sites_solution_primary direct
_atom_sites_solution_secondary difmap
_audit_creation_method SHELXL-97
_cell_angle_alpha 90.000
_cell_angle_beta 108.16(3)
_cell_angle_gamma 90.00
_cell_formula_units_Z 4
_cell_length_a 14.343
_cell_length_b 6.654(4)
_cell_length_c 15.080(2)
_cell_measurement_reflns_used 12174
_cell_measurement_temperature 100(2)
_cell_measurement_theta_max 30.00
_cell_measurement_theta_min 4.60
_cell_volume 1367.5(9)
_computing_cell_refinement 'CrysAlisRED (Oxford Diffraction, 2003)'
_computing_data_collection 'CrysAlisCCD (Oxford Diffraction, 2003)'
_computing_data_reduction CrysAlisRED
_computing_molecular_graphics
;
ORTEPIII (Burnett & Johnson, 1996), ORTEP-3 for Windows (Farrugia,
1997) and PLATON (Spek, 2003)
;
_computing_publication_material SHELXL97
_computing_structure_refinement 'SHELXL97 (Sheldrick, 1997)'
_computing_structure_solution 'SHELXS97 (Sheldrick, 1997)'
_diffrn_ambient_temperature 100(2)
_diffrn_measured_fraction_theta_full 0.994
_diffrn_measured_fraction_theta_max 0.996
_diffrn_measurement_device_type 'Oxford Xcalibur PX \k geometry'
_diffrn_measurement_method '\w and \f'
_diffrn_radiation_monochromator graphite
_diffrn_radiation_source 'fine-focus sealed tube'
_diffrn_radiation_type MoK\a
_diffrn_radiation_wavelength 0.71073
_diffrn_reflns_av_R_equivalents 0.0714
_diffrn_reflns_av_sigmaI/netI 0.0482
_diffrn_reflns_limit_h_max 20
_diffrn_reflns_limit_h_min -19
_diffrn_reflns_limit_k_max 8
_diffrn_reflns_limit_k_min -9
_diffrn_reflns_limit_l_max 21
_diffrn_reflns_limit_l_min -20
_diffrn_reflns_number 23525
_diffrn_reflns_theta_full 25.00
_diffrn_reflns_theta_max 30.00
_diffrn_reflns_theta_min 4.60
_diffrn_standards_decay_% 0
_diffrn_standards_interval_count 0
_diffrn_standards_interval_time 0
_diffrn_standards_number 0
_exptl_absorpt_coefficient_mu 0.261
_exptl_absorpt_correction_type none
_exptl_crystal_colour colourless
_exptl_crystal_density_diffrn 1.541
_exptl_crystal_density_meas ?
_exptl_crystal_density_method .
_exptl_crystal_description block
_exptl_crystal_F_000 656
_exptl_crystal_size_max 0.3
_exptl_crystal_size_mid 0.15
_exptl_crystal_size_min 0.1
_refine_diff_density_max 0.615
_refine_diff_density_min -0.436
_refine_diff_density_rms 0.077
_refine_ls_extinction_method none
_refine_ls_goodness_of_fit_ref 1.156
_refine_ls_hydrogen_treatment mixed
_refine_ls_matrix_type full
_refine_ls_number_parameters 232
_refine_ls_number_reflns 3986
_refine_ls_number_restraints 0
_refine_ls_restrained_S_all 1.156
_refine_ls_R_factor_all 0.0795
_refine_ls_R_factor_gt 0.0563
_refine_ls_shift/su_max 0.000
_refine_ls_shift/su_mean 0.000
_refine_ls_structure_factor_coef Fsqd
_refine_ls_weighting_details 'calc w=1/[\s^2^(Fo^2^)+(0.0838P)^2^] where P=(Fo^2^+2Fc^2^)/3'
_refine_ls_weighting_scheme calc
_refine_ls_wR_factor_gt 0.1441
_refine_ls_wR_factor_ref 0.1567
_reflns_number_gt 3100
_reflns_number_total 3986
_reflns_threshold_expression >2sigma(I)
_cod_data_source_file b513741a.txt
_cod_data_source_block compound_IV
_cod_depositor_comments
;
The following automatic conversions were performed:
'_symmetry_cell_setting' value 'Monoclinic' changed to 'monoclinic'
according to '/home/adriana/struct/CIF-dictionaries/cif_core.dic'
dictionary named 'cif_core.dic' version 2.4.1 from 2010-06-29.

Automatic conversion script
Id: cif_fix_enum 1555 2011-01-17 13:19:09Z saulius 

The following automatic conversions were performed:

'_chemical_melting_point' value '428-430K' was changed to '429.0(10)'
- the average value was taken and precision was estimated.

Automatic conversion script
Id: cif_fix_values 1569 2011-02-09 13:29:24Z adriana 
;
_cod_original_cell_volume 1367.5(8)
_cod_original_sg_symbol_H-M 'P 21/n'
_cod_database_code 7051539

loop_
_symmetry_equiv_pos_as_xyz
'x, y, z'
'-x+1/2, y+1/2, -z+1/2'
'-x, -y, -z'
'x-1/2, -y-1/2, z-1/2'

loop_
_atom_site_label
_atom_site_type_symbol
_atom_site_fract_x
_atom_site_fract_y
_atom_site_fract_z
_atom_site_U_iso_or_equiv
_atom_site_adp_type
_atom_site_occupancy
_atom_site_symmetry_multiplicity
_atom_site_calc_flag
_atom_site_refinement_flags
_atom_site_disorder_assembly
_atom_site_disorder_group
S S 0.86063(3) 0.69981(7) 0.08640(3) 0.02088(16) Uani 1 1 d . . .
O1 O 0.87941(10) 0.5534(2) 0.17899(9) 0.0225(3) Uani 1 1 d . . .
O5 O 1.05955(10) 0.6234(2) 0.31337(10) 0.0268(3) Uani 1 1 d . . .
O2 O 0.77487(10) 0.8160(2) 0.07752(10) 0.0260(3) Uani 1 1 d . . .
C11 C 0.96268(13) 0.8573(3) 0.11255(13) 0.0184(4) Uani 1 1 d . . .
C2 C 0.86323(14) 0.7244(3) 0.39998(14) 0.0197(4) Uani 1 1 d . . .
O4 O 0.72746(10) 0.6444(2) 0.25810(10) 0.0249(3) Uani 1 1 d . . .
O3 O 0.86320(10) 0.5529(2) 0.01845(10) 0.0278(3) Uani 1 1 d . . .
C61 C 0.95886(14) 1.0422(3) 0.15500(13) 0.0212(4) Uani 1 1 d . . .
C21 C 1.04441(14) 0.7973(3) 0.08845(14) 0.0207(4) Uani 1 1 d . . .
C41 C 1.12426(14) 1.1086(3) 0.15322(14) 0.0229(4) Uani 1 1 d . . .
C3 C 0.96461(14) 0.7168(3) 0.41698(14) 0.0202(4) Uani 1 1 d . . .
N1 N 0.89023(12) 0.6611(3) 0.26125(12) 0.0214(4) Uani 1 1 d . . .
C31 C 1.12461(14) 0.9259(3) 0.10866(14) 0.0237(4) Uani 1 1 d . . .
C1 C 0.81246(14) 0.6737(3) 0.29999(14) 0.0198(4) Uani 1 1 d . . .
C4 C 0.98467(14) 0.6622(3) 0.32920(15) 0.0215(4) Uani 1 1 d . . .
C51 C 1.04077(15) 1.1656(3) 0.17534(14) 0.0225(4) Uani 1 1 d . . .
C13 C 0.82372(16) 0.7666(3) 0.47055(15) 0.0231(4) Uani 1 1 d . . .
C14 C 0.88962(16) 0.8002(3) 0.55986(15) 0.0257(4) Uani 1 1 d . . .
C16 C 1.02975(15) 0.7496(3) 0.50480(15) 0.0241(4) Uani 1 1 d . . .
C15 C 0.99060(16) 0.7905(3) 0.57674(15) 0.0257(4) Uani 1 1 d . . .
C71 C 1.21389(16) 1.2420(4) 0.17943(18) 0.0318(5) Uani 1 1 d . . .
H16 H 1.094(2) 0.743(4) 0.5098(19) 0.038 Uiso 1 1 d . . .
H13 H 0.758(2) 0.764(4) 0.4587(19) 0.038 Uiso 1 1 d . . .
H15 H 1.036(2) 0.821(4) 0.639(2) 0.038 Uiso 1 1 d . . .
H14 H 0.8631(19) 0.832(4) 0.6113(19) 0.038 Uiso 1 1 d . . .
H51 H 1.0382(19) 1.300(4) 0.2021(19) 0.038 Uiso 1 1 d . . .
H61 H 0.899(2) 1.077(4) 0.1693(17) 0.038 Uiso 1 1 d . . .
H31 H 1.1792(19) 0.892(4) 0.0898(17) 0.038 Uiso 1 1 d . . .
H21 H 1.0464(19) 0.669(4) 0.0605(19) 0.038 Uiso 1 1 d . . .
H711 H 1.194(2) 1.383(5) 0.1728(19) 0.048 Uiso 1 1 d . . .
H712 H 1.249(2) 1.221(4) 0.136(2) 0.048 Uiso 1 1 d . . .
H713 H 1.249(2) 1.213(4) 0.242(2) 0.048 Uiso 1 1 d . . .

loop_
_atom_site_aniso_label
_atom_site_aniso_U_11
_atom_site_aniso_U_22
_atom_site_aniso_U_33
_atom_site_aniso_U_23
_atom_site_aniso_U_13
_atom_site_aniso_U_12
S 0.0169(2) 0.0237(3) 0.0213(3) -0.00160(18) 0.00493(18) -0.00049(17)
O1 0.0240(7) 0.0218(7) 0.0235(7) -0.0015(6) 0.0100(6) -0.0001(5)
O5 0.0166(7) 0.0322(8) 0.0335(8) 0.0050(6) 0.0105(6) 0.0020(6)
O2 0.0157(7) 0.0308(8) 0.0301(8) 0.0003(6) 0.0053(6) -0.0002(5)
C11 0.0153(9) 0.0228(9) 0.0172(9) 0.0010(7) 0.0049(7) 0.0001(7)
C2 0.0178(9) 0.0169(9) 0.0233(9) 0.0021(7) 0.0048(7) -0.0005(7)
O4 0.0154(7) 0.0318(8) 0.0276(8) -0.0003(6) 0.0066(6) -0.0031(6)
O3 0.0273(8) 0.0300(8) 0.0270(8) -0.0061(6) 0.0098(6) -0.0040(6)
C61 0.0175(9) 0.0253(10) 0.0201(9) 0.0010(8) 0.0049(7) 0.0031(7)
C21 0.0212(9) 0.0223(10) 0.0188(9) 0.0003(7) 0.0064(7) 0.0061(7)
C41 0.0175(9) 0.0287(11) 0.0200(9) 0.0044(8) 0.0022(7) -0.0003(7)
C3 0.0165(9) 0.0173(9) 0.0257(10) 0.0032(7) 0.0049(7) -0.0007(7)
N1 0.0160(8) 0.0270(9) 0.0212(8) -0.0013(7) 0.0058(6) 0.0002(6)
C31 0.0163(9) 0.0338(11) 0.0221(10) 0.0040(8) 0.0076(7) 0.0048(8)
C1 0.0163(9) 0.0203(9) 0.0239(10) 0.0032(7) 0.0079(7) 0.0001(7)
C4 0.0161(9) 0.0197(9) 0.0281(10) 0.0049(8) 0.0060(8) 0.0012(7)
C51 0.0226(10) 0.0246(10) 0.0189(9) -0.0007(8) 0.0044(7) 0.0012(8)
C13 0.0212(10) 0.0238(10) 0.0256(10) 0.0019(8) 0.0091(8) 0.0004(8)
C14 0.0301(11) 0.0223(10) 0.0249(10) 0.0013(8) 0.0088(9) 0.0007(8)
C16 0.0183(9) 0.0193(10) 0.0308(11) 0.0050(8) 0.0021(8) -0.0002(7)
C15 0.0291(11) 0.0193(10) 0.0234(10) 0.0038(8) 0.0008(8) -0.0012(8)
C71 0.0200(10) 0.0407(14) 0.0317(12) 0.0010(10) 0.0036(9) -0.0062(9)

loop_
_atom_type_symbol
_atom_type_description
_atom_type_scat_dispersion_real
_atom_type_scat_dispersion_imag
_atom_type_scat_source
S S 0.1246 0.1234 'International Tables Vol C Tables 4.2.6.8 and 6.1.1.4'
O O 0.0106 0.0060 'International Tables Vol C Tables 4.2.6.8 and 6.1.1.4'
N N 0.0061 0.0033 'International Tables Vol C Tables 4.2.6.8 and 6.1.1.4'
H H 0.0000 0.0000 'International Tables Vol C Tables 4.2.6.8 and 6.1.1.4'
C C 0.0033 0.0016 'International Tables Vol C Tables 4.2.6.8 and 6.1.1.4'

loop_
_geom_angle_atom_site_label_1
_geom_angle_atom_site_label_2
_geom_angle_atom_site_label_3
_geom_angle
_geom_angle_site_symmetry_1
_geom_angle_site_symmetry_3
_geom_angle_publ_flag
O2 S O3 121.34(9) . . ?
O2 S O1 107.93(9) . . ?
O3 S O1 99.75(9) . . ?
O2 S C11 109.58(10) . . ?
O3 S C11 111.53(9) . . ?
O1 S C11 105.00(9) . . ?
N1 O1 S 113.00(12) . . ?
C21 C11 C61 122.02(18) . . ?
C21 C11 S 119.05(16) . . ?
C61 C11 S 118.92(14) . . ?
C13 C2 C3 121.31(19) . . ?
C13 C2 C1 129.45(18) . . ?
C3 C2 C1 109.21(17) . . ?
C51 C61 C11 118.15(18) . . ?
C51 C61 H61 123.5(16) . . ?
C11 C61 H61 118.3(16) . . ?
C31 C21 C11 118.28(19) . . ?
C31 C21 H21 120.7(16) . . ?
C11 C21 H21 121.0(16) . . ?
C31 C41 C51 119.16(19) . . ?
C31 C41 C71 120.65(19) . . ?
C51 C41 C71 120.2(2) . . ?
C16 C3 C2 121.7(2) . . ?
C16 C3 C4 129.28(18) . . ?
C2 C3 C4 108.98(17) . . ?
O1 N1 C1 120.87(15) . . ?
O1 N1 C4 117.36(15) . . ?
C1 N1 C4 113.53(16) . . ?
C21 C31 C41 121.17(19) . . ?
C21 C31 H31 119.7(16) . . ?
C41 C31 H31 119.1(16) . . ?
O4 C1 N1 125.11(19) . . ?
O4 C1 C2 131.50(19) . . ?
N1 C1 C2 103.37(15) . . ?
O5 C4 N1 124.54(19) . . ?
O5 C4 C3 131.67(19) . . ?
N1 C4 C3 103.78(16) . . ?
C61 C51 C41 121.2(2) . . ?
C61 C51 H51 119.3(16) . . ?
C41 C51 H51 119.4(16) . . ?
C2 C13 C14 117.20(19) . . ?
C2 C13 H13 119.9(18) . . ?
C14 C13 H13 122.8(18) . . ?
C15 C14 C13 121.3(2) . . ?
C15 C14 H14 120.0(16) . . ?
C13 C14 H14 118.7(16) . . ?
C3 C16 C15 117.45(19) . . ?
C3 C16 H16 116.2(17) . . ?
C15 C16 H16 126.4(18) . . ?
C14 C15 C16 121.0(2) . . ?
C14 C15 H15 120.7(16) . . ?
C16 C15 H15 118.1(16) . . ?
C41 C71 H711 110.1(17) . . ?
C41 C71 H712 109.0(18) . . ?
H711 C71 H712 105(2) . . ?
C41 C71 H713 106.3(18) . . ?
H711 C71 H713 110(2) . . ?
H712 C71 H713 116(3) . . ?

loop_
_geom_bond_atom_site_label_1
_geom_bond_atom_site_label_2
_geom_bond_distance
_geom_bond_site_symmetry_2
_geom_bond_publ_flag
S O2 1.4233(15) . ?
S O3 1.4247(16) . ?
S O1 1.6542(15) . ?
S C11 1.742(2) . ?
O1 N1 1.399(2) . ?
O5 C4 1.199(2) . ?
C11 C21 1.390(3) . ?
C11 C61 1.396(3) . ?
C2 C13 1.381(3) . ?
C2 C3 1.397(3) . ?
C2 C1 1.494(3) . ?
O4 C1 1.201(2) . ?
C61 C51 1.387(3) . ?
C61 H61 0.98(3) . ?
C21 C31 1.389(3) . ?
C21 H21 0.96(3) . ?
C41 C31 1.390(3) . ?
C41 C51 1.392(3) . ?
C41 C71 1.510(3) . ?
C3 C16 1.380(3) . ?
C3 C4 1.485(3) . ?
N1 C1 1.414(3) . ?
N1 C4 1.421(3) . ?
C31 H31 0.94(3) . ?
C51 H51 0.98(3) . ?
C13 C14 1.401(3) . ?
C13 H13 0.91(3) . ?
C14 C15 1.392(3) . ?
C14 H14 0.99(3) . ?
C16 C15 1.395(3) . ?
C16 H16 0.91(3) . ?
C15 H15 0.98(3) . ?
C71 H711 0.98(3) . ?
C71 H712 0.96(3) . ?
C71 H713 0.94(3) . ?

loop_
_geom_hbond_atom_site_label_D
_geom_hbond_atom_site_label_H
_geom_hbond_atom_site_label_A
_geom_hbond_distance_DH
_geom_hbond_distance_HA
_geom_hbond_distance_DA
_geom_hbond_angle_DHA
_geom_hbond_site_symmetry_A
C16 H16 O2 0.91(3) 2.50(3) 3.369(3) 161(2) 4_676
C21 H21 O3 0.96(3) 2.50(3) 3.334(3) 146(2) 3_765
C61 H61 O4 0.98(3) 2.43(3) 3.392(2) 167(2) 2_655

loop_
_geom_torsion_atom_site_label_1
_geom_torsion_atom_site_label_2
_geom_torsion_atom_site_label_3
_geom_torsion_atom_site_label_4
_geom_torsion
_geom_torsion_site_symmetry_1
_geom_torsion_site_symmetry_2
_geom_torsion_site_symmetry_3
_geom_torsion_site_symmetry_4
_geom_torsion_publ_flag
O2 S O1 N1 -58.21(13) . . . . ?
O3 S O1 N1 174.18(11) . . . . ?
C11 S O1 N1 58.61(13) . . . . ?
O2 S C11 C21 -154.50(15) . . . . ?
O3 S C11 C21 -17.29(19) . . . . ?
O1 S C11 C21 89.81(16) . . . . ?
O2 S C11 C61 23.92(18) . . . . ?
O3 S C11 C61 161.13(15) . . . . ?
O1 S C11 C61 -91.77(16) . . . . ?
C21 C11 C61 C51 -1.6(3) . . . . ?
S C11 C61 C51 179.99(14) . . . . ?
C61 C11 C21 C31 0.8(3) . . . . ?
S C11 C21 C31 179.12(15) . . . . ?
C13 C2 C3 C16 0.4(3) . . . . ?
C1 C2 C3 C16 -177.44(18) . . . . ?
C13 C2 C3 C4 178.20(18) . . . . ?
C1 C2 C3 C4 0.3(2) . . . . ?
S O1 N1 C1 102.54(17) . . . . ?
S O1 N1 C4 -111.07(16) . . . . ?
C11 C21 C31 C41 1.1(3) . . . . ?
C51 C41 C31 C21 -1.9(3) . . . . ?
C71 C41 C31 C21 176.7(2) . . . . ?
O1 N1 C1 O4 -20.3(3) . . . . ?
C4 N1 C1 O4 -167.88(19) . . . . ?
O1 N1 C1 C2 158.39(16) . . . . ?
C4 N1 C1 C2 10.8(2) . . . . ?
C13 C2 C1 O4 -5.6(4) . . . . ?
C3 C2 C1 O4 172.1(2) . . . . ?
C13 C2 C1 N1 175.9(2) . . . . ?
C3 C2 C1 N1 -6.5(2) . . . . ?
O1 N1 C4 O5 19.7(3) . . . . ?
C1 N1 C4 O5 168.44(19) . . . . ?
O1 N1 C4 C3 -159.47(15) . . . . ?
C1 N1 C4 C3 -10.7(2) . . . . ?
C16 C3 C4 O5 4.5(4) . . . . ?
C2 C3 C4 O5 -173.1(2) . . . . ?
C16 C3 C4 N1 -176.51(19) . . . . ?
C2 C3 C4 N1 5.9(2) . . . . ?
C11 C61 C51 C41 0.7(3) . . . . ?
C31 C41 C51 C61 1.0(3) . . . . ?
C71 C41 C51 C61 -177.63(19) . . . . ?
C3 C2 C13 C14 -0.4(3) . . . . ?
C1 C2 C13 C14 177.03(19) . . . . ?
C2 C13 C14 C15 -0.3(3) . . . . ?
C2 C3 C16 C15 0.2(3) . . . . ?
C4 C3 C16 C15 -177.14(19) . . . . ?
C13 C14 C15 C16 0.9(3) . . . . ?
C3 C16 C15 C14 -0.8(3) . . . . ?

loop_
_cod_related_entry_id
_cod_related_entry_database
_cod_related_entry_code
1 ChemSpider 1623822
